data_1516913
loop_
_publ_author_name
'Mingli Qi'
'Kai Yu'
'Zhanhua Su'
'Chunxiao Wang'
'Chunmei Wang'
'Baibin Zhou'
'Chuncheng Zhu'

_publ_section_title
;
 Assembly of four new supramolecular compounds based on Keggin
 phosphomolybdate and different organocations
;
_journal_name_full
;
Inorganica Chimica Acta
;
_journal_page_first 59
_journal_page_last 66
_journal_volume 400
_journal_year 2013
_chemical_formula_moiety '2(Mo12 O39.98 P), 3(C10 H10 N2), 3(O) '
_chemical_formula_sum 'C30 H30 Mo24 N6 O82.96 P2'
_chemical_formula_weight 4166.46
_space_group_IT_number 206
_symmetry_cell_setting cubic
_symmetry_space_group_name_Hall '-I 2b 2c 3'
_symmetry_space_group_name_H-M 'I a -3'
_atom_sites_solution_primary direct
_atom_sites_solution_secondary difmap
_cell_angle_alpha 90.00
_cell_angle_beta 90.00
_cell_angle_gamma 90.00
_cell_formula_units_Z 8
_cell_length_a 25.8063(10)
_cell_length_b 25.8063(10)
_cell_length_c 25.8063(10)
_cell_measurement_reflns_used 8385
_cell_measurement_temperature 273(2)
_cell_measurement_theta_max 28.21
_cell_measurement_theta_min 2.73
_cell_volume 17186.1(12)
_computing_cell_refinement 'Bruker SMART'
_computing_data_collection 'Bruker SMART'
_computing_data_reduction 'Bruker SAINT'
_computing_molecular_graphics 'Bruker SHELXTL'
_computing_publication_material 'Bruker SHELXTL'
_computing_structure_refinement 'SHELXL-97 (Sheldrick, 1997)'
_computing_structure_solution 'SHELXS-97 (Sheldrick, 1990)'
_diffrn_ambient_temperature 273(2)
_diffrn_measured_fraction_theta_full 0.987
_diffrn_measured_fraction_theta_max 0.987
_diffrn_measurement_device_type 'CCD area detector'
_diffrn_measurement_method 'phi and omega scans'
_diffrn_radiation_monochromator graphite
_diffrn_radiation_source 'fine-focus sealed tube'
_diffrn_radiation_type MoK\a
_diffrn_radiation_wavelength 0.71073
_diffrn_reflns_av_R_equivalents 0.0362
_diffrn_reflns_av_sigmaI/netI 0.0286
_diffrn_reflns_limit_h_max 30
_diffrn_reflns_limit_h_min -30
_diffrn_reflns_limit_k_max 30
_diffrn_reflns_limit_k_min -30
_diffrn_reflns_limit_l_max 30
_diffrn_reflns_limit_l_min -29
_diffrn_reflns_number 28870
_diffrn_reflns_theta_full 24.97
_diffrn_reflns_theta_max 24.97
_diffrn_reflns_theta_min 2.73
_exptl_absorpt_coefficient_mu 3.538
_exptl_absorpt_correction_type none
_exptl_crystal_colour translucent
_exptl_crystal_density_diffrn 3.221
_exptl_crystal_density_meas 3.221
_exptl_crystal_density_method 'not measured'
_exptl_crystal_description block
_exptl_crystal_F_000 15629.6
_exptl_crystal_size_max 0.42
_exptl_crystal_size_mid 0.40
_exptl_crystal_size_min 0.40
_refine_diff_density_max 1.812
_refine_diff_density_min -1.335
_refine_diff_density_rms 0.182
_refine_ls_extinction_method none
_refine_ls_goodness_of_fit_ref 1.079
_refine_ls_hydrogen_treatment constr
_refine_ls_matrix_type full
_refine_ls_number_parameters 234
_refine_ls_number_reflns 2530
_refine_ls_number_restraints 186
_refine_ls_restrained_S_all 1.129
_refine_ls_R_factor_all 0.0626
_refine_ls_R_factor_gt 0.0553
_refine_ls_shift/su_max 0.001
_refine_ls_shift/su_mean 0.000
_refine_ls_structure_factor_coef Fsqd
_refine_ls_weighting_details 'calc w=1/[\s^2^(Fo^2^)+(0.0394P)^2^+928.2213P] where P=(Fo^2^+2Fc^2^)/3'
_refine_ls_weighting_scheme calc
_refine_ls_wR_factor_gt 0.1244
_refine_ls_wR_factor_ref 0.1274
_reflns_number_gt 1929
_reflns_number_total 2530
_reflns_threshold_expression >2sigma(I)
_cod_data_source_file ICA-2013-400-59-66-1.cif
_cod_data_source_block qml701_0m
_cod_original_cell_volume 17186(2)
_cod_database_code 1516913

loop_
_symmetry_equiv_pos_as_xyz
'x, y, z'
'-x+1/2, -y, z+1/2'
'-x, y+1/2, -z+1/2'
'x+1/2, -y+1/2, -z'
'z, x, y'
'z+1/2, -x+1/2, -y'
'-z+1/2, -x, y+1/2'
'-z, x+1/2, -y+1/2'
'y, z, x'
'-y, z+1/2, -x+1/2'
'y+1/2, -z+1/2, -x'
'-y+1/2, -z, x+1/2'
'x+1/2, y+1/2, z+1/2'
'-x+1, -y+1/2, z+1'
'-x+1/2, y+1, -z+1'
'x+1, -y+1, -z+1/2'
'z+1/2, x+1/2, y+1/2'
'z+1, -x+1, -y+1/2'
'-z+1, -x+1/2, y+1'
'-z+1/2, x+1, -y+1'
'y+1/2, z+1/2, x+1/2'
'-y+1/2, z+1, -x+1'
'y+1, -z+1, -x+1/2'
'-y+1, -z+1/2, x+1'
'-x, -y, -z'
'x-1/2, y, -z-1/2'
'x, -y-1/2, z-1/2'
'-x-1/2, y-1/2, z'
'-z, -x, -y'
'-z-1/2, x-1/2, y'
'z-1/2, x, -y-1/2'
'z, -x-1/2, y-1/2'
'-y, -z, -x'
'y, -z-1/2, x-1/2'
'-y-1/2, z-1/2, x'
'y-1/2, z, -x-1/2'
'-x+1/2, -y+1/2, -z+1/2'
'x, y+1/2, -z'
'x+1/2, -y, z'
'-x, y, z+1/2'
'-z+1/2, -x+1/2, -y+1/2'
'-z, x, y+1/2'
'z, x+1/2, -y'
'z+1/2, -x, y'
'-y+1/2, -z+1/2, -x+1/2'
'y+1/2, -z, x'
'-y, z, x+1/2'
'y, z+1/2, -x'

loop_
_atom_site_label
_atom_site_type_symbol
_atom_site_fract_x
_atom_site_fract_y
_atom_site_fract_z
_atom_site_U_iso_or_equiv
_atom_site_adp_type
_atom_site_occupancy
_atom_site_symmetry_multiplicity
_atom_site_calc_flag
_atom_site_refinement_flags
O1 O 0.7856(5) 0.2856(5) 0.2144(5) 0.059(3) Uani 1 3 d SU
Mo1 Mo 0.72785(4) 0.15893(4) 0.14865(4) 0.0255(3) Uani 1 1 d .
Mo3 Mo 0.82863(4) 0.25266(5) 0.13727(4) 0.0318(3) Uani 1 1 d .
P1 P 0.7500 0.2500 0.2500 0.0203(13) Uani 1 6 d S
O2 O 0.7781(4) 0.2073(5) 0.1172(5) 0.055(2) Uani 1 1 d U
O3 O 0.8684(4) 0.2518(5) 0.0870(4) 0.043(2) Uani 1 1 d U
O4 O 0.6779(5) 0.1409(4) 0.1949(5) 0.056(2) Uani 1 1 d U
O5 O 0.7169(5) 0.1192(4) 0.0992(4) 0.051(3) Uani 1 1 d U
Mo2 Mo 0.10863(4) 0.92997(5) 0.95185(4) 0.0305(3) Uani 1 1 d .
Mo4 Mo -0.00843(5) 0.93448(5) 0.87920(4) 0.0379(3) Uani 1 1 d .
P2 P 0.0000 1.0000 1.0000 0.0222(14) Uani 1 6 d S
O6 O 0.0586(5) 0.9093(4) 0.9072(5) 0.056(2) Uani 1 1 d U
O7 O -0.0362(5) 0.9638(5) 0.9638(5) 0.060(3) Uani 1 3 d SU
O8 O 0.1610(4) 0.8999(4) 0.9310(6) 0.061(3) Uani 1 1 d U
C2 C 0.0000 0.2500 0.2184(7) 0.029(4) Uani 1 2 d S
N2 N 0.0000 0.2500 0.0541(6) 0.037(4) Uani 1 2 d S
H2 H 0.0000 0.2500 0.0208 0.044 Uiso 1 2 calc SR
O9 O -0.0091(4) 0.9030(4) 0.8238(4) 0.045(2) Uani 1 1 d U
O10 O 0.0255(5) 0.9940(4) 0.8599(5) 0.057(2) Uani 1 1 d U
O11 O 0.0876(5) 0.8869(5) 1.0052(4) 0.057(3) Uani 1 1 d U
C3 C 0.0000 0.2500 0.1605(7) 0.035(4) Uani 1 2 d S
C1 C 0.0084(5) 0.2952(5) 0.2456(5) 0.037(3) Uani 1 1 d .
H1 H 0.0146 0.3260 0.2278 0.045 Uiso 1 1 calc R
C4 C 0.0279(5) 0.2872(6) 0.1325(5) 0.037(3) Uani 1 1 d .
H4 H 0.0472 0.3123 0.1497 0.044 Uiso 1 1 calc R
O12 O 0.7107(12) 0.2254(12) 0.2138(13) 0.045(3) Uani 0.33 1 d PU
C5 C 0.0265(5) 0.2863(5) 0.0801(6) 0.039(3) Uani 1 1 d .
H5 H 0.0445 0.3115 0.0616 0.047 Uiso 1 1 calc R
O13 O 0.0472(11) 0.9672(11) 1.0118(11) 0.037(3) Uani 0.33 1 d PU
O14 O 0.7819(4) 0.1294(5) 0.1825(5) 0.056(2) Uani 1 1 d U
N1 N 0.0000 0.2500 0.3239(7) 0.046(4) Uani 1 2 d S
H1A H 0.0000 0.2500 0.3572 0.056 Uiso 1 2 calc SR
C11 C 0.0075(6) 0.2950(7) 0.2994(6) 0.046(4) Uani 1 1 d .
H11 H 0.0121 0.3256 0.3180 0.055 Uiso 1 1 calc R
O15 O 0.7915(5) 0.3120(5) 0.1283(5) 0.065(3) Uani 1 1 d U
O16 O -0.0742(6) 0.9634(5) 0.8806(6) 0.072(3) Uani 1 1 d U
O17 O 0.0000 0.2500 0.9436(7) 0.087(7) Uani 1 2 d S

loop_
_atom_site_aniso_label
_atom_site_aniso_U_11
_atom_site_aniso_U_22
_atom_site_aniso_U_33
_atom_site_aniso_U_23
_atom_site_aniso_U_13
_atom_site_aniso_U_12
O1 0.059(3) 0.059(3) 0.059(3) -0.002(3) -0.002(3) 0.002(3)
Mo1 0.0294(5) 0.0251(5) 0.0220(5) -0.0032(4) 0.0039(4) -0.0069(4)
Mo3 0.0261(5) 0.0490(7) 0.0202(5) -0.0028(5) 0.0029(4) 0.0077(5)
P1 0.0203(13) 0.0203(13) 0.0203(13) 0.0006(16) 0.0006(16) -0.0006(16)
O2 0.044(4) 0.064(4) 0.058(4) 0.028(4) -0.003(4) -0.001(4)
O3 0.036(5) 0.063(6) 0.029(5) 0.012(5) 0.006(4) 0.006(5)
O4 0.057(5) 0.049(5) 0.063(5) 0.028(4) 0.021(4) 0.008(4)
O5 0.078(7) 0.043(5) 0.031(5) -0.005(4) -0.011(5) 0.003(5)
Mo2 0.0233(5) 0.0382(6) 0.0299(6) -0.0093(5) -0.0016(4) 0.0090(4)
Mo4 0.0599(8) 0.0322(6) 0.0215(5) -0.0003(4) 0.0076(5) 0.0161(6)
P2 0.0222(14) 0.0222(14) 0.0222(14) 0.0021(17) 0.0021(17) 0.0021(17)
O6 0.063(4) 0.046(4) 0.058(4) 0.002(4) -0.023(4) -0.005(4)
O7 0.060(3) 0.060(3) 0.060(3) -0.001(3) -0.001(3) -0.001(3)
O8 0.041(6) 0.044(6) 0.099(8) -0.006(6) 0.028(6) 0.009(5)
C2 0.014(7) 0.042(10) 0.032(9) 0.000 0.000 0.003(7)
N2 0.044(9) 0.041(9) 0.025(8) 0.000 0.000 0.010(8)
O9 0.060(6) 0.037(5) 0.040(5) -0.013(4) -0.017(5) 0.001(4)
O10 0.067(5) 0.039(4) 0.064(5) 0.000(4) -0.028(4) -0.002(4)
O11 0.063(5) 0.066(5) 0.044(5) -0.007(5) 0.002(5) -0.025(5)
C3 0.022(9) 0.044(11) 0.038(10) 0.000 0.000 0.011(8)
C1 0.040(7) 0.038(7) 0.034(7) 0.000(6) 0.001(6) 0.008(6)
C4 0.032(7) 0.040(7) 0.039(7) -0.003(6) 0.002(6) 0.007(6)
O12 0.038(5) 0.051(5) 0.047(5) 0.016(5) -0.001(5) 0.003(5)
C5 0.039(8) 0.033(7) 0.046(8) 0.018(6) 0.009(6) 0.005(6)
O13 0.042(6) 0.035(6) 0.034(6) -0.007(6) -0.007(6) -0.008(6)
O14 0.043(4) 0.067(5) 0.057(5) 0.037(4) -0.006(4) -0.010(4)
N1 0.028(8) 0.081(14) 0.030(8) 0.000 0.000 0.001(9)
C11 0.042(8) 0.060(10) 0.036(8) -0.009(7) -0.002(6) 0.001(7)
O15 0.058(5) 0.067(5) 0.069(5) -0.022(5) -0.023(4) 0.022(5)
O16 0.074(5) 0.067(5) 0.075(5) 0.019(5) 0.017(5) 0.022(5)
O17 0.17(2) 0.038(9) 0.056(11) 0.000 0.000 -0.022(12)

loop_
_atom_type_symbol
_atom_type_description
_atom_type_scat_dispersion_real
_atom_type_scat_dispersion_imag
_atom_type_scat_source
C C 0.0033 0.0016 'International Tables Vol C Tables 4.2.6.8 and 6.1.1.4'
H H 0.0000 0.0000 'International Tables Vol C Tables 4.2.6.8 and 6.1.1.4'
N N 0.0061 0.0033 'International Tables Vol C Tables 4.2.6.8 and 6.1.1.4'
O O 0.0106 0.0060 'International Tables Vol C Tables 4.2.6.8 and 6.1.1.4'
P P 0.1023 0.0942 'International Tables Vol C Tables 4.2.6.8 and 6.1.1.4'
Cu Cu 0.3201 1.2651 'International Tables Vol C Tables 4.2.6.8 and 6.1.1.4'
Mo Mo -1.6832 0.6857 'International Tables Vol C Tables 4.2.6.8 and 6.1.1.4'

loop_
_geom_angle_atom_site_label_1
_geom_angle_atom_site_label_2
_geom_angle_atom_site_label_3
_geom_angle
_geom_angle_site_symmetry_1
_geom_angle_site_symmetry_3
P1 O1 Mo3 122.3(4) . 11_556
P1 O1 Mo3 122.3(4) . .
Mo3 O1 Mo3 94.2(6) 11_556 .
P1 O1 Mo3 122.3(4) . 8_645
Mo3 O1 Mo3 94.2(6) 11_556 8_645
Mo3 O1 Mo3 94.2(6) . 8_645
O5 Mo1 O14 104.0(6) . .
O5 Mo1 O4 103.0(6) . .
O14 Mo1 O4 97.1(5) . .
O5 Mo1 O2 100.7(6) . .
O14 Mo1 O2 87.6(4) . .
O4 Mo1 O2 153.9(6) . .
O5 Mo1 O14 100.5(5) . 44_565
O14 Mo1 O14 153.7(8) . 44_565
O4 Mo1 O14 86.7(4) . 44_565
O2 Mo1 O14 78.4(4) . 44_565
O5 Mo1 O12 158.7(8) . .
O14 Mo1 O12 95.9(8) . .
O4 Mo1 O12 66.4(8) . .
O2 Mo1 O12 87.6(8) . .
O14 Mo1 O12 61.7(8) 44_565 .
O5 Mo1 O12 160.2(9) . 47_654
O14 Mo1 O12 63.2(9) . 47_654
O4 Mo1 O12 93.9(8) . 47_654
O2 Mo1 O12 65.2(8) . 47_654
O14 Mo1 O12 90.5(9) 44_565 47_654
O12 Mo1 O12 40.1(12) . 47_654
O3 Mo3 O15 103.8(6) . .
O3 Mo3 O2 102.1(5) . .
O15 Mo3 O2 97.4(5) . .
O3 Mo3 O4 99.1(5) . 47_654
O15 Mo3 O4 155.1(6) . 47_654
O2 Mo3 O4 87.2(4) . 47_654
O3 Mo3 O15 100.2(6) . 8_645
O15 Mo3 O15 87.3(7) . 8_645
O2 Mo3 O15 155.3(5) . 8_645
O4 Mo3 O15 79.1(5) 47_654 8_645
O3 Mo3 O1 158.4(6) . .
O15 Mo3 O1 64.5(5) . .
O2 Mo3 O1 97.5(5) . .
O4 Mo3 O1 90.7(5) 47_654 .
O15 Mo3 O1 62.6(5) 8_645 .
O12 P1 O12 112.9(10) 37_655 44_565
O12 P1 O12 67.1(10) 37_655 8_645
O12 P1 O12 179.998(8) 44_565 8_645
O12 P1 O12 180.0(17) 37_655 .
O12 P1 O12 67.1(10) 44_565 .
O12 P1 O12 112.9(10) 8_645 .
O12 P1 O12 67.1(10) 37_655 11_556
O12 P1 O12 67.1(10) 44_565 11_556
O12 P1 O12 112.9(10) 8_645 11_556
O12 P1 O12 112.9(10) . 11_556
O12 P1 O12 112.9(10) 37_655 47_654
O12 P1 O12 112.9(10) 44_565 47_654
O12 P1 O12 67.1(10) 8_645 47_654
O12 P1 O12 67.1(10) . 47_654
O12 P1 O12 180.0(17) 11_556 47_654
O12 P1 O1 74.2(12) 37_655 .
O12 P1 O1 74.2(12) 44_565 .
O12 P1 O1 105.8(12) 8_645 .
O12 P1 O1 105.8(12) . .
O12 P1 O1 105.8(12) 11_556 .
O12 P1 O1 74.2(12) 47_654 .
O12 P1 O1 105.8(12) 37_655 37_655
O12 P1 O1 105.8(12) 44_565 37_655
O12 P1 O1 74.2(12) 8_645 37_655
O12 P1 O1 74.2(12) . 37_655
O12 P1 O1 74.2(12) 11_556 37_655
O12 P1 O1 105.8(12) 47_654 37_655
O1 P1 O1 179.997(5) . 37_655
Mo3 O2 Mo1 139.2(7) . .
Mo1 O4 Mo3 140.0(7) . 44_565
O8 Mo2 O6 103.8(7) . .
O8 Mo2 O11 101.6(6) . .
O6 Mo2 O11 95.0(5) . .
O8 Mo2 O11 100.6(6) . 33_676
O6 Mo2 O11 87.9(5) . 33_676
O11 Mo2 O11 156.3(7) . 33_676
O8 Mo2 O10 99.6(6) . 29_667
O6 Mo2 O10 155.6(6) . 29_667
O11 Mo2 O10 86.8(5) . 29_667
O11 Mo2 O10 81.2(5) 33_676 29_667
O8 Mo2 O13 159.2(9) . .
O6 Mo2 O13 93.3(8) . .
O11 Mo2 O13 64.5(8) . .
O11 Mo2 O13 91.8(8) 33_676 .
O10 Mo2 O13 65.6(7) 29_667 .
O8 Mo2 O13 160.0(8) . 33_676
O6 Mo2 O13 67.6(7) . 33_676
O11 Mo2 O13 97.2(8) . 33_676
O11 Mo2 O13 62.1(8) 33_676 33_676
O10 Mo2 O13 88.0(7) 29_667 33_676
O13 Mo2 O13 39.7(11) . 33_676
O9 Mo4 O10 100.5(5) . .
O9 Mo4 O16 101.9(6) . .
O10 Mo4 O16 96.0(6) . .
O9 Mo4 O16 100.2(6) . 9_456
O10 Mo4 O16 158.2(6) . 9_456
O16 Mo4 O16 86.2(8) . 9_456
O9 Mo4 O6 99.4(5) . .
O10 Mo4 O6 87.5(5) . .
O16 Mo4 O6 157.3(6) . .
O16 Mo4 O6 82.5(5) 9_456 .
O9 Mo4 O7 159.4(6) . .
O10 Mo4 O7 97.1(5) . .
O16 Mo4 O7 65.5(5) . .
O16 Mo4 O7 64.0(5) 9_456 .
O6 Mo4 O7 91.8(5) . .
O13 P2 O13 113.6(8) 25_577 29_667
O13 P2 O13 179.996(12) 25_577 .
O13 P2 O13 66.4(8) 29_667 .
O13 P2 O13 66.4(8) 25_577 9_456
O13 P2 O13 66.4(8) 29_667 9_456
O13 P2 O13 113.6(8) . 9_456
O13 P2 O13 66.4(8) 25_577 5_465
O13 P2 O13 179.998(9) 29_667 5_465
O13 P2 O13 113.6(8) . 5_465
O13 P2 O13 113.6(8) 9_456 5_465
O13 P2 O13 113.6(8) 25_577 33_676
O13 P2 O13 113.6(8) 29_667 33_676
O13 P2 O13 66.4(8) . 33_676
O13 P2 O13 179.998(10) 9_456 33_676
O13 P2 O13 66.4(8) 5_465 33_676
O13 P2 O7 105.0(10) 25_577 25_577
O13 P2 O7 105.0(10) 29_667 25_577
O13 P2 O7 75.0(10) . 25_577
O13 P2 O7 75.0(10) 9_456 25_577
O13 P2 O7 75.0(10) 5_465 25_577
O13 P2 O7 105.0(10) 33_676 25_577
O13 P2 O7 75.0(10) 25_577 .
O13 P2 O7 75.0(10) 29_667 .
O13 P2 O7 105.0(10) . .
O13 P2 O7 105.0(10) 9_456 .
O13 P2 O7 105.0(10) 5_465 .
O13 P2 O7 75.0(10) 33_676 .
O7 P2 O7 180.0(7) 25_577 .
Mo2 O6 Mo4 139.2(7) . .
P2 O7 Mo4 122.1(4) . .
P2 O7 Mo4 122.1(4) . 5_465
Mo4 O7 Mo4 94.4(6) . 5_465
P2 O7 Mo4 122.1(4) . 9_456
Mo4 O7 Mo4 94.4(6) . 9_456
Mo4 O7 Mo4 94.4(6) 5_465 9_456
C1 C2 C1 118.9(17) . 14_454
C1 C2 C3 120.6(9) . .
C1 C2 C3 120.6(9) 14_454 .
C5 N2 C5 120.0(16) . 14_454
Mo4 O10 Mo2 139.0(7) . 33_676
Mo2 O11 Mo2 138.7(7) . 29_667
C4 C3 C4 117.8(18) . 14_454
C4 C3 C2 121.1(9) . .
C4 C3 C2 121.1(9) 14_454 .
C2 C1 C11 120.2(14) . .
C5 C4 C3 119.4(14) . .
P1 O12 O12 56.4(5) . 44_565
P1 O12 O12 56.5(5) . 47_654
O12 O12 O12 98(2) 44_565 47_654
P1 O12 Mo1 126.6(17) . .
O12 O12 Mo1 144(3) 44_565 .
O12 O12 Mo1 70.4(15) 47_654 .
P1 O12 Mo1 125.8(17) . 44_565
O12 O12 Mo1 69.6(17) 44_565 44_565
O12 O12 Mo1 135(3) 47_654 44_565
Mo1 O12 Mo1 93.8(11) . 44_565
N2 C5 C4 121.7(13) . .
P2 O13 O13 56.8(4) . 29_667
P2 O13 O13 56.8(4) . 33_676
O13 O13 O13 100(2) 29_667 33_676
P2 O13 Mo2 128.4(16) . .
O13 O13 Mo2 136(2) 29_667 .
O13 O13 Mo2 71.8(15) 33_676 .
P2 O13 Mo2 125.0(16) . 29_667
O13 O13 Mo2 68.5(15) 29_667 29_667
O13 O13 Mo2 145(2) 33_676 29_667
Mo2 O13 Mo2 93.9(10) . 29_667
Mo1 O14 Mo1 140.4(7) . 47_654
C11 N1 C11 123.7(18) . 14_454
N1 C11 C1 118.5(15) . .
Mo3 O15 Mo3 138.4(8) . 11_556
Mo4 O16 Mo4 135.9(8) . 5_465

loop_
_geom_bond_atom_site_label_1
_geom_bond_atom_site_label_2
_geom_bond_distance
_geom_bond_site_symmetry_2
O1 P1 1.59(2) .
O1 Mo3 2.432(12) 11_556
O1 Mo3 2.432(12) .
O1 Mo3 2.432(12) 8_645
Mo1 O5 1.661(10) .
Mo1 O14 1.813(11) .
Mo1 O4 1.817(11) .
Mo1 O2 1.975(11) .
Mo1 O14 1.987(11) 44_565
Mo1 O12 2.44(3) .
Mo1 O12 2.45(3) 47_654
Mo3 O3 1.654(9) .
Mo3 O15 1.821(12) .
Mo3 O2 1.828(12) .
Mo3 O4 1.985(12) 47_654
Mo3 O15 1.988(12) 8_645
P1 O12 1.52(3) 37_655
P1 O12 1.52(3) 44_565
P1 O12 1.52(3) 8_645
P1 O12 1.52(3) .
P1 O12 1.52(3) 11_556
P1 O12 1.52(3) 47_654
P1 O1 1.59(2) 37_655
O4 Mo3 1.985(12) 44_565
Mo2 O8 1.649(10) .
Mo2 O6 1.812(11) .
Mo2 O11 1.851(12) .
Mo2 O11 1.962(11) 33_676
Mo2 O10 1.983(11) 29_667
Mo2 O13 2.42(3) .
Mo2 O13 2.47(3) 33_676
Mo4 O9 1.645(9) .
Mo4 O10 1.838(12) .
Mo4 O16 1.855(13) .
Mo4 O16 1.976(13) 9_456
Mo4 O6 1.983(12) .
Mo4 O7 2.419(12) .
P2 O13 1.51(3) 25_577
P2 O13 1.51(3) 29_667
P2 O13 1.51(3) .
P2 O13 1.51(3) 9_456
P2 O13 1.51(3) 5_465
P2 O13 1.51(3) 33_676
P2 O7 1.62(2) 25_577
P2 O7 1.62(2) .
O7 Mo4 2.419(12) 5_465
O7 Mo4 2.419(12) 9_456
C2 C1 1.379(16) .
C2 C1 1.379(16) 14_454
C2 C3 1.49(3) .
N2 C5 1.339(17) .
N2 C5 1.339(17) 14_454
O10 Mo2 1.983(11) 33_676
O11 Mo2 1.962(11) 29_667
C3 C4 1.402(18) .
C3 C4 1.402(18) 14_454
C1 C11 1.39(2) .
C4 C5 1.35(2) .
O12 O12 1.68(4) 44_565
O12 O12 1.68(4) 47_654
O12 Mo1 2.45(3) 44_565
O13 O13 1.66(4) 29_667
O13 O13 1.66(4) 33_676
O13 Mo2 2.47(3) 29_667
O14 Mo1 1.987(11) 47_654
N1 C11 1.337(18) .
N1 C11 1.337(18) 14_454
O15 Mo3 1.988(12) 11_556
O16 Mo4 1.976(13) 5_465

loop_
_geom_hbond_atom_site_label_D
_geom_hbond_atom_site_label_H
_geom_hbond_atom_site_label_A
_geom_hbond_distance_DH
_geom_hbond_distance_HA
_geom_hbond_distance_DA
_geom_hbond_angle_DHA
_geom_hbond_site_symmetry_A
N2 H2 O17 0.86 1.99 2.85(2) 180.0 1_554
N1 H1A O17 0.86 2.23 3.09(3) 180.0 27_565
